data_7035524
loop_
_publ_author_name
'Sequeira, Gail M.'
'Tan, Wayne Y.'
'Moore, Evan G.'

_publ_section_title
;
 Structural features and near infra-red (NIR) luminescence of isomeric
 Yb(iii) bipyridyl-N,N'-dioxide coordination polymers.
;
_journal_issue 29
_journal_name_full 'Dalton transactions (Cambridge, England : 2003)'
_journal_page_first 13378
_journal_page_last 13383
_journal_paper_doi 10.1039/c5dt01875g
_journal_volume 44
_journal_year 2015
_chemical_formula_moiety 'Yb, 3(C10 H8 N2 O2), 3(C S O3 F3), 0.5(C H4 O), 3(C H CL3)'
_chemical_formula_sum 'C36.5 H29 Cl9 F9 N6 O15.5 S3 Yb'
_chemical_formula_weight 1558.93
_space_group_crystal_system triclinic
_space_group_IT_number 2
_space_group_name_Hall '-P 1'
_space_group_name_H-M_alt 'P -1'
_symmetry_space_group_name_Hall '-P 1'
_symmetry_space_group_name_H-M 'P -1'
_atom_sites_solution_hydrogens mixed
_audit_creation_method SHELXL-2014/7
_audit_update_record
;
2015-05-15 deposited with the CCDC.
2015-06-24 downloaded from the CCDC.
;
_cell_angle_alpha 65.394(7)
_cell_angle_beta 76.958(6)
_cell_angle_gamma 74.365(6)
_cell_formula_units_Z 2
_cell_length_a 11.2221(8)
_cell_length_b 16.3393(12)
_cell_length_c 17.6442(11)
_cell_measurement_reflns_used 5060
_cell_measurement_temperature 190(2)
_cell_measurement_theta_max 61.4690
_cell_measurement_theta_min 3.2800
_cell_volume 2808.8(4)
_computing_cell_refinement
;
CrysAlisPro, Agilent Technologies,
Version 1.171.36.24 (release 03-12-2012 CrysAlis171 .NET)
(compiled Dec  3 2012,18:21:49)
;
_computing_data_collection
;
CrysAlisPro, Agilent Technologies,
Version 1.171.36.24 (release 03-12-2012 CrysAlis171 .NET)
(compiled Dec  3 2012,18:21:49)
;
_computing_data_reduction
;
CrysAlisPro, Agilent Technologies,
Version 1.171.36.24 (release 03-12-2012 CrysAlis171 .NET)
(compiled Dec  3 2012,18:21:49)
;
_computing_molecular_graphics 'ORTEP-3 (Farrugia, 1997), WINGX-32 (Farrugia, 1999)'
_computing_publication_material 'enCIFer 1.0 (CCDC, 2003)'
_computing_structure_refinement 'SHELXL-2014/7 (Sheldrick, 2014)'
_computing_structure_solution 'SIR-97 (Altomare et. al., 1999)'
_diffrn_ambient_temperature 190(2)
_diffrn_detector_area_resol_mean 16.0696
_diffrn_measured_fraction_theta_full 0.972
_diffrn_measured_fraction_theta_max 0.972
_diffrn_measurement_device_type 'Xcalibur, Sapphire3, Gemini ultra'
_diffrn_measurement_method '\w scans'
_diffrn_radiation_monochromator mirror
_diffrn_radiation_source 'Enhance Ultra (Cu) X-ray Source'
_diffrn_radiation_type 'Cu K\a'
_diffrn_radiation_wavelength 1.5418
_diffrn_reflns_av_R_equivalents 0.0683
_diffrn_reflns_av_unetI/netI 0.0843
_diffrn_reflns_Laue_measured_fraction_full 0.972
_diffrn_reflns_Laue_measured_fraction_max 0.972
_diffrn_reflns_limit_h_max 11
_diffrn_reflns_limit_h_min -12
_diffrn_reflns_limit_k_max 18
_diffrn_reflns_limit_k_min -18
_diffrn_reflns_limit_l_max 12
_diffrn_reflns_limit_l_min -20
_diffrn_reflns_number 16150
_diffrn_reflns_point_group_measured_fraction_full 0.972
_diffrn_reflns_point_group_measured_fraction_max 0.972
_diffrn_reflns_theta_full 61.669
_diffrn_reflns_theta_max 61.669
_diffrn_reflns_theta_min 3.035
_exptl_absorpt_coefficient_mu 8.944
_exptl_absorpt_correction_T_max 1.00000
_exptl_absorpt_correction_T_min 0.32847
_exptl_absorpt_correction_type multi-scan
_exptl_absorpt_process_details
;
CrysAlisPro, Agilent Technologies,
Version 1.171.36.28 (release 01-02-2013 CrysAlis171 .NET)
(compiled Feb  1 2013,16:14:44)
Empirical absorption correction using spherical harmonics,
 implemented in SCALE3 ABSPACK scaling algorithm.
;
_exptl_crystal_colour colourless
_exptl_crystal_density_diffrn 1.843
_exptl_crystal_description block
_exptl_crystal_F_000 1532
_exptl_crystal_size_max 0.40
_exptl_crystal_size_mid 0.20
_exptl_crystal_size_min 0.19
_refine_diff_density_max 3.147
_refine_diff_density_min -1.694
_refine_diff_density_rms 0.208
_refine_ls_extinction_method none
_refine_ls_goodness_of_fit_ref 1.016
_refine_ls_hydrogen_treatment constr
_refine_ls_matrix_type full
_refine_ls_number_parameters 659
_refine_ls_number_reflns 8516
_refine_ls_number_restraints 6
_refine_ls_restrained_S_all 1.015
_refine_ls_R_factor_all 0.1181
_refine_ls_R_factor_gt 0.0993
_refine_ls_shift/su_max 0.001
_refine_ls_shift/su_mean 0.000
_refine_ls_structure_factor_coef Fsqd
_refine_ls_weighting_details 'w=1/[\s^2^(Fo^2^)+(0.1588P)^2^+42.1440P] where P=(Fo^2^+2Fc^2^)/3'
_refine_ls_weighting_scheme calc
_refine_ls_wR_factor_gt 0.2689
_refine_ls_wR_factor_ref 0.2888
_reflns_Friedel_coverage 0.000
_reflns_number_gt 6869
_reflns_number_total 8516
_reflns_threshold_expression 'I > 2\s(I)'
_cod_data_source_file c5dt01875g2.cif
_cod_data_source_block shelx
_cod_depositor_comments 'Adding full bibliography for 7035522--7035525.cif.'
_cod_original_formula_sum 'C36.50 H29 Cl9 F9 N6 O15.50 S3 Yb'
_cod_database_code 7035524
_shelx_shelxl_version_number 2014/7
_shelx_space_group_comment
;
The symmetry employed for this shelxl refinement is uniquely defined
by the following loop, which should always be used as a source of
symmetry information in preference to the above space-group names.
They are only intended as comments.
;

loop_
_space_group_symop_operation_xyz
'x, y, z'
'-x, -y, -z'

loop_
_atom_site_label
_atom_site_type_symbol
_atom_site_fract_x
_atom_site_fract_y
_atom_site_fract_z
_atom_site_U_iso_or_equiv
_atom_site_adp_type
_atom_site_occupancy
_atom_site_site_symmetry_order
_atom_site_calc_flag
_atom_site_refinement_flags_posn
_atom_site_refinement_flags_adp
_atom_site_refinement_flags_occupancy
_atom_site_disorder_assembly
_atom_site_disorder_group
S2 S 0.6316(4) 0.5055(3) 1.1406(3) 0.0747(12) Uani 1 1 d . . . . .
S1 S 0.1907(4) 1.0297(3) 0.9036(4) 0.0790(14) Uani 1 1 d . . . . .
O11 O 0.1734(9) 0.9675(6) 0.8701(6) 0.054(2) Uani 1 1 d . . . . .
F1 F 0.3980(11) 0.9204(8) 0.9514(9) 0.102(4) Uani 1 1 d . . . . .
F2 F 0.3859(10) 1.0627(10) 0.9310(10) 0.115(5) Uani 1 1 d . . . . .
O21 O 0.5985(14) 0.5826(10) 1.1617(10) 0.098(4) Uani 1 1 d . . . . .
O13 O 0.1568(15) 1.1213(9) 0.8582(14) 0.126(7) Uani 1 1 d . . . . .
F3 F 0.4100(14) 1.0260(12) 0.8231(11) 0.139(6) Uani 1 1 d . . . . .
O22 O 0.6016(16) 0.5289(11) 1.0584(11) 0.112(5) Uani 1 1 d . . . . .
O12 O 0.1446(18) 1.0023(15) 0.9941(11) 0.134(7) Uani 1 1 d . . . . .
C1S1 C 0.3528(18) 1.0084(16) 0.9055(18) 0.098(8) Uani 1 1 d . . . . .
O23 O 0.7484(15) 0.4480(13) 1.1585(12) 0.129(6) Uani 1 1 d . . . . .
F5 F 0.4117(15) 0.4719(11) 1.2073(15) 0.173(8) Uani 1 1 d . . . . .
F4 F 0.545(2) 0.394(2) 1.2849(14) 0.247(16) Uani 1 1 d . . . . .
F6 F 0.548(2) 0.3632(11) 1.1778(19) 0.220(12) Uani 1 1 d . . . . .
C1S2 C 0.530(2) 0.4314(14) 1.207(3) 0.137(13) Uani 1 1 d . . . . .
C3CL C 0.136(3) 1.4507(13) 1.105(2) 0.24(3) Uani 1 1 d D . . A 1
H3CL H 0.2066 1.4716 1.0604 0.288 Uiso 1 1 calc R U . A 1
Cl7 Cl 0.0604(9) 1.3676(11) 1.0959(9) 0.218(6) Uani 1 1 d D . . A 1
Cl8 Cl 0.1759(18) 1.3810(13) 1.2141(12) 0.292(10) Uani 1 1 d D . . A 1
Cl9 Cl 0.0145(13) 1.5419(13) 1.1308(9) 0.260(8) Uani 1 1 d D . . A 1
C2CL C 0.302(4) 1.394(2) 0.701(2) 0.180(19) Uani 1 1 d . . . . .
H2CL H 0.3125 1.4206 0.7402 0.216 Uiso 1 1 calc R U . . .
Cl1 Cl 0.4492(19) 1.3821(13) 0.6306(12) 0.292(9) Uani 1 1 d . . . . .
Cl2 Cl 0.1903(13) 1.4597(7) 0.6453(9) 0.223(6) Uani 1 1 d . . . . .
Cl3 Cl 0.2870(13) 1.2850(6) 0.7548(8) 0.194(5) Uani 1 1 d . . . . .
O1M O 0.047(2) 0.5154(14) 0.4663(14) 0.127(8) Uani 0.5 1 d . . P B 1
H1M H 0.0175 0.5596 0.4249 0.190 Uiso 0.5 1 d R U P B 1
C1M C 0.047(2) 0.5154(14) 0.4663(14) 0.127(8) Uani 0.5 1 d . . P C 2
H1M1 H 0.0339 0.5827 0.4425 0.190 Uiso 0.5 1 d R U P C 2
H1M2 H 0.0488 0.4935 0.4221 0.190 Uiso 0.5 1 d R U P C 2
H1M3 H 0.1271 0.4900 0.4892 0.190 Uiso 0.5 1 d R U P C 2
Cl4 Cl 0.290(3) 0.4642(16) 0.4178(14) 0.361(13) Uani 1 1 d D . . . .
Cl5 Cl 0.187(2) 0.6540(8) 0.3929(8) 0.278(9) Uani 1 1 d D . . . .
Cl6 Cl 0.149(2) 0.5633(18) 0.3035(13) 0.347(12) Uani 1 1 d D . . . .
C1CL C 0.248(5) 0.5726(16) 0.355(3) 0.35(5) Uani 1 1 d D . . . .
H1CL H 0.3230 0.5908 0.3136 0.415 Uiso 1 1 calc R U . . .
S3 S 0.2940(5) 0.9277(4) 0.4574(3) 0.0909(15) Uani 0.565(7) 1 d G . P D 1
C100 C 0.3806(6) 0.8169(4) 0.4572(4) 0.0909(15) Uani 0.565(7) 1 d G . P D 1
O32 O 0.3834(6) 0.9639(3) 0.4743(3) 0.0909(15) Uani 0.565(7) 1 d G . P D 1
O31 O 0.1941(4) 0.9054(6) 0.5235(3) 0.0909(15) Uani 0.565(7) 1 d G . P D 1
O30 O 0.2590(6) 0.9739(4) 0.3744(3) 0.0909(15) Uani 0.565(7) 1 d G . P D 1
F100 F 0.3108(8) 0.7718(4) 0.4430(5) 0.0909(15) Uani 0.565(7) 1 d G . P D 1
F101 F 0.4777(6) 0.8243(6) 0.3981(5) 0.0909(15) Uani 0.565(7) 1 d G . P D 1
F102 F 0.4218(8) 0.7641(3) 0.5303(5) 0.0909(15) Uani 0.565(7) 1 d G . P D 1
S3B S 0.2693(5) 0.8965(4) 0.4494(3) 0.0909(15) Uani 0.435(7) 1 d G . P D 2
C10B C 0.4380(5) 0.8653(5) 0.4412(3) 0.0909(15) Uani 0.435(7) 1 d G . P D 2
O30B O 0.2337(4) 0.8995(5) 0.5316(3) 0.0909(15) Uani 0.435(7) 1 d G . P D 2
O31B O 0.2349(7) 0.8234(5) 0.4408(4) 0.0909(15) Uani 0.435(7) 1 d G . P D 2
O32B O 0.2485(7) 0.9836(4) 0.3813(3) 0.0909(15) Uani 0.435(7) 1 d G . P D 2
F10B F 0.4887(5) 0.8581(7) 0.3678(4) 0.0909(15) Uani 0.435(7) 1 d G . P D 2
F11B F 0.4873(5) 0.9270(5) 0.4470(3) 0.0909(15) Uani 0.435(7) 1 d G . P D 2
F12B F 0.4750(7) 0.7853(4) 0.5008(5) 0.0909(15) Uani 0.435(7) 1 d G . P D 2
C18 C 0.7200(9) 0.8812(8) 0.8230(6) 0.039(3) Uani 1 1 d G . . . .
H18 H 0.7300 0.9215 0.7658 0.047 Uiso 1 1 calc R U . . .
C17 C 0.6369(11) 0.8219(9) 0.8506(9) 0.046(3) Uani 1 1 d . . . . .
C21 C 0.6293(14) 0.7595(11) 0.9335(9) 0.058(4) Uani 1 1 d . . . . .
H21 H 0.5760 0.7166 0.9526 0.069 Uiso 1 1 calc R U . . .
O5 O 0.8608(8) 0.9411(6) 0.8505(5) 0.043(2) Uani 1 1 d . . . . .
N5 N 0.7867(8) 0.8810(7) 0.8784(7) 0.039(2) Uani 1 1 d . . . . .
C19 C 0.7757(12) 0.8232(9) 0.9603(8) 0.047(3) Uani 1 1 d . . . . .
H19 H 0.8204 0.8260 0.9987 0.056 Uiso 1 1 calc R U . . .
C20 C 0.6993(13) 0.7604(11) 0.9874(9) 0.058(4) Uani 1 1 d . . . . .
H20 H 0.6952 0.7173 1.0438 0.070 Uiso 1 1 calc R U . . .
C12 C -0.1036(12) 0.8975(9) 0.4433(8) 0.044(3) Uani 1 1 d . . . . .
H12 H -0.0698 0.9429 0.4470 0.053 Uiso 1 1 calc R U . . .
C11 C -0.0865(13) 0.8098(9) 0.5035(9) 0.048(3) Uani 1 1 d . . . . .
C15 C -0.136(2) 0.7439(12) 0.4969(11) 0.078(5) Uani 1 1 d . . . . .
H15 H -0.1311 0.6840 0.5395 0.093 Uiso 1 1 calc R U . . .
C14 C -0.192(2) 0.7677(12) 0.4279(12) 0.084(6) Uani 1 1 d . . . . .
H14 H -0.2166 0.7215 0.4188 0.100 Uiso 1 1 calc R U . . .
N3 N -0.1680(10) 0.9198(8) 0.3790(6) 0.046(3) Uani 1 1 d . . . . .
C13 C -0.2137(18) 0.8551(12) 0.3718(11) 0.074(5) Uani 1 1 d . . . . .
H13 H -0.2609 0.8711 0.3275 0.088 Uiso 1 1 calc R U . . .
O3 O -0.1841(9) 1.0029(6) 0.3224(6) 0.052(2) Uani 1 1 d . . . . .
Yb1 Yb 0.06267(6) 0.92827(4) 0.79735(4) 0.0392(3) Uani 1 1 d . . . . .
O2 O -0.0122(8) 0.8722(7) 0.7287(6) 0.054(2) Uani 1 1 d . . . . .
O7 O 0.2420(7) 0.8234(5) 0.7926(5) 0.0394(18) Uani 1 1 d . . . . .
N7 N 0.3588(8) 0.8343(7) 0.7614(6) 0.035(2) Uani 1 1 d . . . . .
O1 O 0.0487(8) 0.8036(6) 0.9193(6) 0.047(2) Uani 1 1 d . . . . .
C7 C -0.0402(11) 0.8417(8) 0.6182(8) 0.038(3) Uani 1 1 d . . . . .
H7 H -0.0992 0.8979 0.6021 0.046 Uiso 1 1 calc R U . . .
N6 N 0.1324(10) 0.8771(7) 1.2242(7) 0.045(3) Uani 1 1 d . . . . .
N2 N 0.0216(9) 0.8169(8) 0.6849(7) 0.042(2) Uani 1 1 d . . . . .
O6 O 0.0207(10) 0.9187(6) 1.2546(6) 0.059(3) Uani 1 1 d . . . . .
C25 C 0.1298(13) 0.8352(9) 1.1723(8) 0.048(3) Uani 1 1 d . . . . .
H25 H 0.0526 0.8367 1.1577 0.057 Uiso 1 1 calc R U . . .
N1 N 0.1363(9) 0.7587(7) 0.9712(6) 0.041(2) Uani 1 1 d . . . . .
C30 C 0.4346(11) 0.8235(9) 0.8170(8) 0.041(3) Uani 1 1 d . . . . .
H30 H 0.4018 0.8117 0.8743 0.049 Uiso 1 1 calc R U . . .
C31 C 0.3985(12) 0.8517(9) 0.6812(9) 0.045(3) Uani 1 1 d . . . . .
H31 H 0.3426 0.8593 0.6445 0.054 Uiso 1 1 calc R U . . .
C2 C 0.2157(13) 0.6831(9) 0.9643(9) 0.051(3) Uani 1 1 d . . . . .
H2 H 0.2073 0.6600 0.9249 0.061 Uiso 1 1 calc R U . . .
C5 C 0.2333(12) 0.7505(9) 1.0801(8) 0.047(3) Uani 1 1 d . . . . .
C24 C 0.3499(13) 0.7869(11) 1.1656(10) 0.057(4) Uani 1 1 d . . . . .
H24 H 0.4265 0.7569 1.1441 0.069 Uiso 1 1 calc R U . . .
C8 C -0.0173(12) 0.7856(9) 0.5740(9) 0.047(3) Uani 1 1 d . . . . .
C6 C 0.1089(14) 0.7418(10) 0.7075(9) 0.056(4) Uani 1 1 d . . . . .
H6 H 0.1523 0.7275 0.7532 0.068 Uiso 1 1 calc R U . . .
C32 C 0.5228(14) 0.8589(11) 0.6502(9) 0.057(4) Uani 1 1 d . . . . .
H32 H 0.5517 0.8721 0.5922 0.069 Uiso 1 1 calc R U . . .
C3 C 0.3101(14) 0.6393(11) 1.0156(9) 0.057(4) Uani 1 1 d . . . . .
H3 H 0.3674 0.5865 1.0110 0.068 Uiso 1 1 calc R U . . .
C33 C 0.6031(13) 0.8468(11) 0.7040(9) 0.057(4) Uani 1 1 d . . . . .
H33 H 0.6884 0.8500 0.6839 0.069 Uiso 1 1 calc R U . . .
C23 C 0.2394(12) 0.7905(9) 1.1409(8) 0.046(3) Uani 1 1 d . . . . .
C1 C 0.1423(12) 0.7920(9) 1.0274(8) 0.046(3) Uani 1 1 d . . . . .
H1 H 0.0834 0.8447 1.0310 0.055 Uiso 1 1 calc R U . . .
C27 C 0.3498(14) 0.8263(12) 1.2207(12) 0.068(5) Uani 1 1 d . . . . .
H27 H 0.4255 0.8212 1.2393 0.082 Uiso 1 1 calc R U . . .
C34 C 0.5572(12) 0.8293(9) 0.7906(8) 0.044(3) Uani 1 1 d . . . . .
C28 C 0.2391(13) 0.8734(10) 1.2489(10) 0.054(3) Uani 1 1 d . . . . .
H28 H 0.2385 0.9029 1.2855 0.065 Uiso 1 1 calc R U . . .
C4 C 0.3197(13) 0.6736(10) 1.0733(9) 0.053(3) Uani 1 1 d . . . . .
H4 H 0.3845 0.6450 1.1080 0.063 Uiso 1 1 calc R U . . .
C10 C 0.0731(17) 0.7047(11) 0.5976(11) 0.069(5) Uani 1 1 d . . . . .
H10 H 0.0908 0.6644 0.5684 0.083 Uiso 1 1 calc R U . . .
C9 C 0.1363(18) 0.6845(11) 0.6639(12) 0.074(5) Uani 1 1 d . . . . .
H9 H 0.1993 0.6306 0.6797 0.089 Uiso 1 1 calc R U . . .

loop_
_atom_site_aniso_label
_atom_site_aniso_U_11
_atom_site_aniso_U_22
_atom_site_aniso_U_33
_atom_site_aniso_U_23
_atom_site_aniso_U_13
_atom_site_aniso_U_12
S2 0.071(3) 0.063(2) 0.095(3) -0.036(2) -0.038(2) 0.009(2)
S1 0.075(3) 0.066(3) 0.129(4) -0.055(3) -0.054(3) -0.002(2)
O11 0.068(6) 0.052(5) 0.063(6) -0.031(5) -0.023(5) -0.020(5)
F1 0.092(8) 0.100(8) 0.140(10) -0.069(8) -0.064(8) 0.023(7)
F2 0.064(6) 0.147(11) 0.209(14) -0.134(11) -0.038(8) -0.013(6)
O21 0.104(11) 0.089(9) 0.134(12) -0.064(9) -0.032(9) -0.022(8)
O13 0.107(11) 0.058(8) 0.24(2) -0.047(10) -0.097(13) -0.005(7)
F3 0.121(11) 0.165(14) 0.170(14) -0.114(12) 0.060(11) -0.072(10)
O22 0.120(13) 0.108(11) 0.120(12) -0.052(10) -0.059(10) 0.010(9)
O12 0.152(16) 0.200(19) 0.118(12) -0.125(14) 0.044(11) -0.084(14)
C1S1 0.061(11) 0.102(16) 0.18(2) -0.100(17) -0.038(14) 0.005(11)
O23 0.076(10) 0.136(14) 0.134(14) -0.030(11) -0.040(9) 0.031(9)
F5 0.092(11) 0.102(11) 0.27(2) -0.028(13) -0.012(12) -0.015(9)
F4 0.156(18) 0.24(3) 0.149(17) 0.070(18) 0.016(14) 0.004(17)
F6 0.26(3) 0.082(10) 0.32(3) -0.097(15) 0.03(2) -0.061(13)
C1S2 0.084(16) 0.044(11) 0.25(4) -0.030(16) -0.04(2) 0.004(10)
C3CL 0.08(2) 0.11(2) 0.54(10) -0.15(4) -0.06(4) 0.007(17)
Cl7 0.115(7) 0.338(17) 0.246(12) -0.184(13) -0.026(7) 0.008(8)
Cl8 0.32(2) 0.291(18) 0.32(2) -0.069(15) -0.198(17) -0.094(15)
Cl9 0.176(11) 0.38(2) 0.214(13) -0.083(14) 0.013(9) -0.120(13)
C2CL 0.28(5) 0.11(2) 0.20(3) -0.09(2) -0.15(4) 0.03(3)
Cl1 0.28(2) 0.269(18) 0.266(18) -0.086(15) -0.018(15) -0.008(15)
Cl2 0.284(15) 0.124(7) 0.283(14) -0.087(8) -0.176(13) 0.057(8)
Cl3 0.276(14) 0.101(5) 0.229(11) -0.036(6) -0.122(10) -0.046(7)
O1M 0.18(2) 0.092(13) 0.124(17) -0.029(12) -0.024(15) -0.071(14)
C1M 0.18(2) 0.092(13) 0.124(17) -0.029(12) -0.024(15) -0.071(14)
Cl4 0.46(4) 0.30(2) 0.29(2) -0.102(19) 0.08(2) -0.14(2)
Cl5 0.51(3) 0.162(9) 0.164(9) -0.080(8) 0.091(13) -0.154(13)
Cl6 0.39(3) 0.42(3) 0.243(19) -0.11(2) 0.022(19) -0.17(2)
C1CL 0.77(16) 0.17(4) 0.18(4) -0.01(3) -0.23(7) -0.17(7)
S3 0.092(3) 0.097(4) 0.073(2) -0.028(2) -0.017(2) -0.006(3)
C100 0.092(3) 0.097(4) 0.073(2) -0.028(2) -0.017(2) -0.006(3)
O32 0.092(3) 0.097(4) 0.073(2) -0.028(2) -0.017(2) -0.006(3)
O31 0.092(3) 0.097(4) 0.073(2) -0.028(2) -0.017(2) -0.006(3)
O30 0.092(3) 0.097(4) 0.073(2) -0.028(2) -0.017(2) -0.006(3)
F100 0.092(3) 0.097(4) 0.073(2) -0.028(2) -0.017(2) -0.006(3)
F101 0.092(3) 0.097(4) 0.073(2) -0.028(2) -0.017(2) -0.006(3)
F102 0.092(3) 0.097(4) 0.073(2) -0.028(2) -0.017(2) -0.006(3)
S3B 0.092(3) 0.097(4) 0.073(2) -0.028(2) -0.017(2) -0.006(3)
C10B 0.092(3) 0.097(4) 0.073(2) -0.028(2) -0.017(2) -0.006(3)
O30B 0.092(3) 0.097(4) 0.073(2) -0.028(2) -0.017(2) -0.006(3)
O31B 0.092(3) 0.097(4) 0.073(2) -0.028(2) -0.017(2) -0.006(3)
O32B 0.092(3) 0.097(4) 0.073(2) -0.028(2) -0.017(2) -0.006(3)
F10B 0.092(3) 0.097(4) 0.073(2) -0.028(2) -0.017(2) -0.006(3)
F11B 0.092(3) 0.097(4) 0.073(2) -0.028(2) -0.017(2) -0.006(3)
F12B 0.092(3) 0.097(4) 0.073(2) -0.028(2) -0.017(2) -0.006(3)
C18 0.027(6) 0.051(7) 0.044(7) -0.022(6) -0.011(5) -0.004(5)
C17 0.024(6) 0.061(8) 0.056(8) -0.025(7) -0.008(5) -0.009(6)
C21 0.046(8) 0.073(10) 0.060(9) -0.020(8) -0.019(7) -0.018(7)
O5 0.041(5) 0.047(5) 0.053(5) -0.025(4) -0.018(4) -0.009(4)
N5 0.023(5) 0.048(6) 0.054(6) -0.026(5) -0.010(4) -0.007(4)
C19 0.035(7) 0.061(8) 0.049(8) -0.017(6) -0.017(6) -0.015(6)
C20 0.039(7) 0.075(10) 0.050(8) -0.008(7) -0.009(6) -0.016(7)
C12 0.041(7) 0.047(7) 0.052(7) -0.030(6) -0.004(6) -0.005(6)
C11 0.048(8) 0.053(8) 0.052(8) -0.028(7) -0.006(6) -0.011(6)
C15 0.114(15) 0.064(10) 0.067(10) -0.017(8) -0.034(10) -0.031(10)
C14 0.126(17) 0.066(11) 0.085(12) -0.029(10) -0.049(12) -0.032(11)
N3 0.041(6) 0.056(7) 0.041(6) -0.020(5) -0.011(5) -0.004(5)
C13 0.090(13) 0.072(11) 0.075(11) -0.020(9) -0.044(10) -0.026(9)
O3 0.046(5) 0.056(6) 0.046(5) -0.017(4) -0.008(4) 0.001(4)
Yb1 0.0306(4) 0.0501(4) 0.0481(4) -0.0257(3) -0.0152(3) -0.0056(3)
O2 0.039(5) 0.075(6) 0.069(6) -0.050(5) -0.012(4) -0.006(4)
O7 0.027(4) 0.041(4) 0.057(5) -0.020(4) -0.012(4) -0.011(3)
N7 0.016(4) 0.045(5) 0.053(6) -0.025(5) -0.010(4) -0.004(4)
O1 0.034(5) 0.057(5) 0.063(6) -0.032(5) -0.009(4) -0.009(4)
C7 0.035(6) 0.044(7) 0.043(7) -0.023(6) -0.007(5) -0.008(5)
N6 0.047(6) 0.049(6) 0.046(6) -0.028(5) -0.010(5) 0.000(5)
N2 0.036(5) 0.060(7) 0.047(6) -0.029(5) -0.014(5) -0.015(5)
O6 0.088(7) 0.041(5) 0.050(5) -0.026(4) -0.040(5) 0.025(5)
C25 0.046(8) 0.051(7) 0.053(8) -0.022(6) -0.017(6) -0.006(6)
N1 0.031(5) 0.045(6) 0.045(6) -0.013(5) -0.018(4) -0.001(4)
C30 0.028(6) 0.050(7) 0.052(7) -0.026(6) -0.006(5) -0.007(5)
C31 0.040(7) 0.046(7) 0.058(8) -0.024(6) -0.010(6) -0.011(5)
C2 0.050(8) 0.044(7) 0.062(8) -0.030(7) -0.005(7) -0.002(6)
C5 0.040(7) 0.049(7) 0.044(7) -0.014(6) -0.008(6) -0.002(6)
C24 0.040(8) 0.071(10) 0.068(9) -0.043(8) -0.017(7) 0.014(7)
C8 0.046(7) 0.050(7) 0.054(8) -0.024(6) -0.020(6) -0.006(6)
C6 0.058(9) 0.060(9) 0.061(9) -0.024(7) -0.038(7) -0.002(7)
C32 0.048(8) 0.086(11) 0.051(8) -0.033(8) -0.004(6) -0.025(7)
C3 0.046(8) 0.069(9) 0.059(9) -0.030(7) -0.014(7) -0.002(7)
C33 0.034(7) 0.090(11) 0.061(9) -0.038(8) 0.003(6) -0.026(7)
C23 0.039(7) 0.051(7) 0.048(7) -0.020(6) -0.016(6) 0.000(6)
C1 0.038(7) 0.052(8) 0.052(8) -0.026(6) -0.012(6) -0.001(6)
C27 0.043(8) 0.084(11) 0.100(12) -0.057(10) -0.036(8) 0.011(7)
C34 0.035(7) 0.049(7) 0.051(7) -0.018(6) -0.012(6) -0.010(5)
C28 0.045(8) 0.055(8) 0.070(9) -0.032(7) -0.019(7) 0.000(6)
C4 0.042(7) 0.054(8) 0.058(8) -0.024(7) -0.014(6) 0.008(6)
C10 0.089(12) 0.057(9) 0.076(11) -0.036(8) -0.033(9) 0.000(8)
C9 0.094(13) 0.050(9) 0.096(13) -0.041(9) -0.056(11) 0.018(8)

loop_
_atom_type_symbol
_atom_type_description
_atom_type_scat_dispersion_real
_atom_type_scat_dispersion_imag
_atom_type_scat_source
C C 0.0181 0.0091 'International Tables Vol C Tables 4.2.6.8 and 6.1.1.4'
H H 0.0000 0.0000 'International Tables Vol C Tables 4.2.6.8 and 6.1.1.4'
F F 0.0727 0.0534 'International Tables Vol C Tables 4.2.6.8 and 6.1.1.4'
N N 0.0311 0.0180 'International Tables Vol C Tables 4.2.6.8 and 6.1.1.4'
O O 0.0492 0.0322 'International Tables Vol C Tables 4.2.6.8 and 6.1.1.4'
S S 0.3331 0.5567 'International Tables Vol C Tables 4.2.6.8 and 6.1.1.4'
Yb Yb -7.2108 4.4329 'International Tables Vol C Tables 4.2.6.8 and 6.1.1.4'
Cl Cl 0.3639 0.7018 'International Tables Vol C Tables 4.2.6.8 and 6.1.1.4'

loop_
_geom_angle_atom_site_label_1
_geom_angle_atom_site_label_2
_geom_angle_atom_site_label_3
_geom_angle
_geom_angle_site_symmetry_1
_geom_angle_site_symmetry_3
O21 S2 O23 117.8(11) . .
O21 S2 O22 110.3(9) . .
O23 S2 O22 115.7(11) . .
O21 S2 C1S2 106.5(13) . .
O23 S2 C1S2 101.1(11) . .
O22 S2 C1S2 103.5(15) . .
O13 S1 O11 116.9(9) . .
O13 S1 O12 113.9(13) . .
O11 S1 O12 111.9(8) . .
O13 S1 C1S1 106.0(11) . .
O11 S1 C1S1 105.4(8) . .
O12 S1 C1S1 100.9(13) . .
S1 O11 Yb1 151.3(6) . .
F2 C1S1 F1 109.8(19) . .
F2 C1S1 F3 107(2) . .
F1 C1S1 F3 107.3(16) . .
F2 C1S1 S1 113.4(13) . .
F1 C1S1 S1 112.2(17) . .
F3 C1S1 S1 107.1(16) . .
F4 C1S2 F5 104(3) . .
F4 C1S2 F6 108(2) . .
F5 C1S2 F6 108(3) . .
F4 C1S2 S2 116(3) . .
F5 C1S2 S2 113.3(17) . .
F6 C1S2 S2 107(3) . .
Cl7 C3CL Cl9 109.8(17) . .
Cl7 C3CL Cl8 97.3(15) . .
Cl9 C3CL Cl8 96.6(17) . .
Cl7 C3CL H3CL 116.6 . .
Cl9 C3CL H3CL 116.6 . .
Cl8 C3CL H3CL 116.6 . .
Cl2 C2CL Cl3 115(3) . .
Cl2 C2CL Cl1 110(2) . .
Cl3 C2CL Cl1 102.5(18) . .
Cl2 C2CL H2CL 109.7 . .
Cl3 C2CL H2CL 109.7 . .
Cl1 C2CL H2CL 109.7 . .
H1M1 C1M H1M2 109.5 . .
H1M1 C1M H1M3 109.5 . .
H1M2 C1M H1M3 109.5 . .
Cl6 C1CL Cl5 111(3) . .
Cl6 C1CL Cl4 101(2) . .
Cl5 C1CL Cl4 121(3) . .
Cl6 C1CL H1CL 107.5 . .
Cl5 C1CL H1CL 107.5 . .
Cl4 C1CL H1CL 107.5 . .
O31 S3 O30 115.5 . .
O31 S3 O32 114.3 . .
O30 S3 O32 115.1 . .
O31 S3 C100 103.6 . .
O30 S3 C100 102.7 . .
O32 S3 C100 103.2 . .
F101 C100 F102 107.8 . .
F101 C100 F100 106.4 . .
F102 C100 F100 107.2 . .
F101 C100 S3 112.1 . .
F102 C100 S3 111.2 . .
F100 C100 S3 111.9 . .
O31B S3B O32B 115.5 . .
O31B S3B O30B 114.3 . .
O32B S3B O30B 115.1 . .
O31B S3B C10B 103.6 . .
O32B S3B C10B 102.7 . .
O30B S3B C10B 103.2 . .
F11B C10B F12B 107.8 . .
F11B C10B F10B 106.4 . .
F12B C10B F10B 107.1 . .
F11B C10B S3B 112.1 . .
F12B C10B S3B 111.2 . .
F10B C10B S3B 111.9 . .
N5 C18 C17 119.7(11) . .
N5 C18 H18 120.2 . .
C17 C18 H18 120.2 . .
C18 C17 C21 119.1(11) . .
C18 C17 C34 118.5(11) . .
C21 C17 C34 122.4(12) . .
C20 C21 C17 119.6(14) . .
C20 C21 H21 120.2 . .
C17 C21 H21 120.2 . .
N5 O5 Yb1 130.6(7) . 1_655
O5 N5 C19 120.7(9) . .
O5 N5 C18 117.8(10) . .
C19 N5 C18 121.5(10) . .
N5 C19 C20 119.4(12) . .
N5 C19 H19 120.3 . .
C20 C19 H19 120.3 . .
C21 C20 C19 120.5(14) . .
C21 C20 H20 119.7 . .
C19 C20 H20 119.7 . .
N3 C12 C11 120.8(12) . .
N3 C12 H12 119.6 . .
C11 C12 H12 119.6 . .
C12 C11 C15 118.9(13) . .
C12 C11 C8 120.8(12) . .
C15 C11 C8 120.2(13) . .
C14 C15 C11 118.1(16) . .
C14 C15 H15 120.9 . .
C11 C15 H15 120.9 . .
C13 C14 C15 121.9(16) . .
C13 C14 H14 119.1 . .
C15 C14 H14 119.1 . .
O3 N3 C12 120.5(11) . .
O3 N3 C13 119.4(11) . .
C12 N3 C13 120.1(12) . .
C14 C13 N3 119.8(14) . .
C14 C13 H13 120.1 . .
N3 C13 H13 120.1 . .
N3 O3 Yb1 131.5(7) . 2_576
O2 Yb1 O5 77.5(3) . 1_455
O2 Yb1 O3 89.3(4) . 2_576
O5 Yb1 O3 138.9(3) 1_455 2_576
O2 Yb1 O1 93.1(4) . .
O5 Yb1 O1 73.6(3) 1_455 .
O3 Yb1 O1 146.8(3) 2_576 .
O2 Yb1 O6 104.0(3) . 2_577
O5 Yb1 O6 74.4(4) 1_455 2_577
O3 Yb1 O6 71.4(4) 2_576 2_577
O1 Yb1 O6 139.1(3) . 2_577
O2 Yb1 O7 87.3(3) . .
O5 Yb1 O7 142.6(3) 1_455 .
O3 Yb1 O7 73.6(3) 2_576 .
O1 Yb1 O7 73.4(3) . .
O6 Yb1 O7 142.9(4) 2_577 .
O2 Yb1 O11 169.8(3) . .
O5 Yb1 O11 110.6(3) 1_455 .
O3 Yb1 O11 88.3(4) 2_576 .
O1 Yb1 O11 83.6(3) . .
O6 Yb1 O11 84.5(3) 2_577 .
O7 Yb1 O11 82.6(3) . .
N2 O2 Yb1 142.5(7) . .
N7 O7 Yb1 130.8(6) . .
C31 N7 O7 120.4(9) . .
C31 N7 C30 122.7(10) . .
O7 N7 C30 116.9(10) . .
N1 O1 Yb1 126.4(7) . .
N2 C7 C8 120.1(12) . .
N2 C7 H7 119.9 . .
C8 C7 H7 119.9 . .
C28 N6 C25 121.9(11) . .
C28 N6 O6 120.8(10) . .
C25 N6 O6 117.3(11) . .
C6 N2 O2 120.9(10) . .
C6 N2 C7 122.4(11) . .
O2 N2 C7 116.6(10) . .
N6 O6 Yb1 125.6(8) . 2_577
N6 C25 C23 119.9(12) . .
N6 C25 H25 120.1 . .
C23 C25 H25 120.1 . .
C1 N1 O1 118.1(10) . .
C1 N1 C2 122.4(11) . .
O1 N1 C2 119.4(10) . .
C34 C30 N7 120.3(12) . .
C34 C30 H30 119.9 . .
N7 C30 H30 119.9 . .
N7 C31 C32 119.9(12) . .
N7 C31 H31 120.1 . .
C32 C31 H31 120.1 . .
N1 C2 C3 119.2(13) . .
N1 C2 H2 120.4 . .
C3 C2 H2 120.4 . .
C1 C5 C4 119.0(13) . .
C1 C5 C23 119.2(11) . .
C4 C5 C23 121.8(12) . .
C27 C24 C23 120.5(13) . .
C27 C24 H24 119.7 . .
C23 C24 H24 119.7 . .
C7 C8 C10 118.6(12) . .
C7 C8 C11 120.9(12) . .
C10 C8 C11 120.5(12) . .
N2 C6 C9 119.3(12) . .
N2 C6 H6 120.4 . .
C9 C6 H6 120.4 . .
C33 C32 C31 119.6(13) . .
C33 C32 H32 120.2 . .
C31 C32 H32 120.2 . .
C4 C3 C2 119.5(13) . .
C4 C3 H3 120.3 . .
C2 C3 H3 120.3 . .
C32 C33 C34 119.4(12) . .
C32 C33 H33 120.3 . .
C34 C33 H33 120.3 . .
C24 C23 C25 118.6(12) . .
C24 C23 C5 123.2(12) . .
C25 C23 C5 118.2(12) . .
N1 C1 C5 120.4(12) . .
N1 C1 H1 119.8 . .
C5 C1 H1 119.8 . .
C24 C27 C28 119.7(13) . .
C24 C27 H27 120.2 . .
C28 C27 H27 120.2 . .
C30 C34 C33 118.3(12) . .
C30 C34 C17 119.8(12) . .
C33 C34 C17 121.9(11) . .
N6 C28 C27 119.3(13) . .
N6 C28 H28 120.3 . .
C27 C28 H28 120.3 . .
C3 C4 C5 119.5(13) . .
C3 C4 H4 120.3 . .
C5 C4 H4 120.3 . .
C9 C10 C8 118.8(14) . .
C9 C10 H10 120.6 . .
C8 C10 H10 120.6 . .
C6 C9 C10 120.7(14) . .
C6 C9 H9 119.7 . .
C10 C9 H9 119.7 . .

loop_
_geom_bond_atom_site_label_1
_geom_bond_atom_site_label_2
_geom_bond_distance
_geom_bond_site_symmetry_2
S2 O21 1.392(14) .
S2 O23 1.405(14) .
S2 O22 1.434(16) .
S2 C1S2 1.76(3) .
S1 O13 1.364(15) .
S1 O11 1.441(9) .
S1 O12 1.474(17) .
S1 C1S1 1.763(19) .
O11 Yb1 2.331(8) .
F1 C1S1 1.34(3) .
F2 C1S1 1.31(2) .
F3 C1S1 1.39(3) .
F5 C1S2 1.32(3) .
F4 C1S2 1.28(4) .
F6 C1S2 1.36(4) .
C3CL Cl7 1.86(2) .
C3CL Cl9 1.87(2) .
C3CL Cl8 1.87(2) .
C3CL H3CL 1.0000 .
C2CL Cl2 1.63(3) .
C2CL Cl3 1.66(4) .
C2CL Cl1 1.84(5) .
C2CL H2CL 1.0000 .
O1M C1M 1.42(4) 2_566
O1M H1M 0.8400 .
C1M O1M 1.42(4) 2_566
C1M H1M1 0.9800 .
C1M H1M2 0.9800 .
C1M H1M3 0.9800 .
Cl4 C1CL 1.66(2) .
Cl5 C1CL 1.65(2) .
Cl6 C1CL 1.65(2) .
C1CL H1CL 1.0000 .
S3 O31 1.4233 .
S3 O30 1.4310 .
S3 O32 1.4315 .
S3 C100 1.8111 .
C100 F101 1.3202 .
C100 F102 1.3227 .
C100 F100 1.3308 .
S3B O31B 1.4232 .
S3B O32B 1.4310 .
S3B O30B 1.4315 .
S3B C10B 1.8110 .
C10B F11B 1.3202 .
C10B F12B 1.3226 .
C10B F10B 1.3308 .
C18 N5 1.356(11) .
C18 C17 1.390(17) .
C18 H18 0.9500 .
C17 C21 1.39(2) .
C17 C34 1.482(18) .
C21 C20 1.37(2) .
C21 H21 0.9500 .
O5 N5 1.323(13) .
O5 Yb1 2.237(9) 1_655
N5 C19 1.358(17) .
C19 C20 1.38(2) .
C19 H19 0.9500 .
C20 H20 0.9500 .
C12 N3 1.352(17) .
C12 C11 1.376(19) .
C12 H12 0.9500 .
C11 C15 1.39(2) .
C11 C8 1.473(19) .
C15 C14 1.36(2) .
C15 H15 0.9500 .
C14 C13 1.35(2) .
C14 H14 0.9500 .
N3 O3 1.301(14) .
N3 C13 1.353(19) .
C13 H13 0.9500 .
O3 Yb1 2.266(9) 2_576
Yb1 O2 2.193(8) .
Yb1 O5 2.237(9) 1_455
Yb1 O3 2.266(9) 2_576
Yb1 O1 2.275(10) .
Yb1 O6 2.276(8) 2_577
Yb1 O7 2.276(8) .
O2 N2 1.349(13) .
O7 N7 1.332(12) .
N7 C31 1.316(17) .
N7 C30 1.365(16) .
O1 N1 1.341(13) .
C7 N2 1.360(16) .
C7 C8 1.375(17) .
C7 H7 0.9500 .
N6 C28 1.343(18) .
N6 C25 1.362(17) .
N6 O6 1.365(14) .
N2 C6 1.320(18) .
O6 Yb1 2.276(8) 2_577
C25 C23 1.377(19) .
C25 H25 0.9500 .
N1 C1 1.335(16) .
N1 C2 1.349(16) .
C30 C34 1.365(18) .
C30 H30 0.9500 .
C31 C32 1.40(2) .
C31 H31 0.9500 .
C2 C3 1.39(2) .
C2 H2 0.9500 .
C5 C1 1.378(18) .
C5 C4 1.396(19) .
C5 C23 1.492(19) .
C24 C27 1.37(2) .
C24 C23 1.38(2) .
C24 H24 0.9500 .
C8 C10 1.40(2) .
C6 C9 1.38(2) .
C6 H6 0.9500 .
C32 C33 1.37(2) .
C32 H32 0.9500 .
C3 C4 1.39(2) .
C3 H3 0.9500 .
C33 C34 1.43(2) .
C33 H33 0.9500 .
C1 H1 0.9500 .
C27 C28 1.38(2) .
C27 H27 0.9500 .
C28 H28 0.9500 .
C4 H4 0.9500 .
C10 C9 1.38(2) .
C10 H10 0.9500 .
C9 H9 0.9500 .

loop_
_geom_torsion_atom_site_label_1
_geom_torsion_atom_site_label_2
_geom_torsion_atom_site_label_3
_geom_torsion_atom_site_label_4
_geom_torsion
_geom_torsion_site_symmetry_1
_geom_torsion_site_symmetry_4
O13 S1 O11 Yb1 -34.8(19) . .
O12 S1 O11 Yb1 99.1(16) . .
C1S1 S1 O11 Yb1 -152.2(16) . .
O13 S1 C1S1 F2 52(2) . .
O11 S1 C1S1 F2 177.1(19) . .
O12 S1 C1S1 F2 -66(2) . .
O13 S1 C1S1 F1 177.6(16) . .
O11 S1 C1S1 F1 -57.8(18) . .
O12 S1 C1S1 F1 58.7(17) . .
O13 S1 C1S1 F3 -64.9(16) . .
O11 S1 C1S1 F3 59.7(15) . .
O12 S1 C1S1 F3 176.2(14) . .
O21 S2 C1S2 F4 -69(2) . .
O23 S2 C1S2 F4 54(3) . .
O22 S2 C1S2 F4 174(2) . .
O21 S2 C1S2 F5 51(3) . .
O23 S2 C1S2 F5 175(3) . .
O22 S2 C1S2 F5 -65(3) . .
O21 S2 C1S2 F6 170(2) . .
O23 S2 C1S2 F6 -66(3) . .
O22 S2 C1S2 F6 54(2) . .
O31 S3 C100 F101 179.3 . .
O30 S3 C100 F101 58.7 . .
O32 S3 C100 F101 -61.3 . .
O31 S3 C100 F102 -59.9 . .
O30 S3 C100 F102 179.5 . .
O32 S3 C100 F102 59.5 . .
O31 S3 C100 F100 59.9 . .
O30 S3 C100 F100 -60.7 . .
O32 S3 C100 F100 179.3 . .
O31B S3B C10B F11B 179.3 . .
O32B S3B C10B F11B 58.7 . .
O30B S3B C10B F11B -61.3 . .
O31B S3B C10B F12B -59.9 . .
O32B S3B C10B F12B 179.5 . .
O30B S3B C10B F12B 59.5 . .
O31B S3B C10B F10B 59.9 . .
O32B S3B C10B F10B -60.7 . .
O30B S3B C10B F10B 179.3 . .
N5 C18 C17 C21 -3.9(18) . .
N5 C18 C17 C34 174.6(11) . .
C18 C17 C21 C20 3(2) . .
C34 C17 C21 C20 -175.5(14) . .
Yb1 O5 N5 C19 89.7(12) 1_655 .
Yb1 O5 N5 C18 -92.1(11) 1_655 .
C17 C18 N5 O5 -177.2(10) . .
C17 C18 N5 C19 1.0(17) . .
O5 N5 C19 C20 -179.0(12) . .
C18 N5 C19 C20 2.8(19) . .
C17 C21 C20 C19 1(2) . .
N5 C19 C20 C21 -4(2) . .
N3 C12 C11 C15 0(2) . .
N3 C12 C11 C8 -179.4(12) . .
C12 C11 C15 C14 4(3) . .
C8 C11 C15 C14 -175.7(18) . .
C11 C15 C14 C13 -8(3) . .
C11 C12 N3 O3 179.9(11) . .
C11 C12 N3 C13 -2(2) . .
C15 C14 C13 N3 7(3) . .
O3 N3 C13 C14 176.7(17) . .
C12 N3 C13 C14 -2(3) . .
C12 N3 O3 Yb1 85.8(13) . 2_576
C13 N3 O3 Yb1 -92.6(15) . 2_576
Yb1 O7 N7 C31 -85.1(12) . .
Yb1 O7 N7 C30 97.1(11) . .
Yb1 O2 N2 C6 37(2) . .
Yb1 O2 N2 C7 -144.0(11) . .
C8 C7 N2 C6 3(2) . .
C8 C7 N2 O2 -175.5(11) . .
C28 N6 O6 Yb1 84.6(13) . 2_577
C25 N6 O6 Yb1 -99.2(12) . 2_577
C28 N6 C25 C23 -3(2) . .
O6 N6 C25 C23 -178.8(12) . .
Yb1 O1 N1 C1 83.3(12) . .
Yb1 O1 N1 C2 -95.8(12) . .
C31 N7 C30 C34 -0.8(18) . .
O7 N7 C30 C34 176.9(11) . .
O7 N7 C31 C32 -177.1(12) . .
C30 N7 C31 C32 0.5(19) . .
C1 N1 C2 C3 -2(2) . .
O1 N1 C2 C3 177.0(12) . .
N2 C7 C8 C10 -2(2) . .
N2 C7 C8 C11 177.8(12) . .
C12 C11 C8 C7 46(2) . .
C15 C11 C8 C7 -134.1(16) . .
C12 C11 C8 C10 -134.4(16) . .
C15 C11 C8 C10 46(2) . .
O2 N2 C6 C9 176.6(15) . .
C7 N2 C6 C9 -2(2) . .
N7 C31 C32 C33 1(2) . .
N1 C2 C3 C4 1(2) . .
C31 C32 C33 C34 -2(2) . .
C27 C24 C23 C25 1(2) . .
C27 C24 C23 C5 178.9(15) . .
N6 C25 C23 C24 2(2) . .
N6 C25 C23 C5 -176.3(12) . .
C1 C5 C23 C24 -147.5(15) . .
C4 C5 C23 C24 31(2) . .
C1 C5 C23 C25 30.8(19) . .
C4 C5 C23 C25 -151.1(14) . .
O1 N1 C1 C5 -177.7(12) . .
C2 N1 C1 C5 1(2) . .
C4 C5 C1 N1 1(2) . .
C23 C5 C1 N1 178.7(12) . .
C23 C24 C27 C28 -3(3) . .
N7 C30 C34 C33 -0.2(19) . .
N7 C30 C34 C17 177.0(11) . .
C32 C33 C34 C30 1(2) . .
C32 C33 C34 C17 -175.8(14) . .
C18 C17 C34 C30 -138.2(13) . .
C21 C17 C34 C30 40(2) . .
C18 C17 C34 C33 38.9(19) . .
C21 C17 C34 C33 -142.7(15) . .
C25 N6 C28 C27 0(2) . .
O6 N6 C28 C27 176.4(14) . .
C24 C27 C28 N6 2(3) . .
C2 C3 C4 C5 1(2) . .
C1 C5 C4 C3 -2(2) . .
C23 C5 C4 C3 -179.8(14) . .
C7 C8 C10 C9 0(3) . .
C11 C8 C10 C9 179.8(17) . .
N2 C6 C9 C10 0(3) . .
C8 C10 C9 C6 1(3) . .
